data_4036990
loop_
_publ_author_name
'Ikeda, Toshiaki'
'Iijima, Tatsuya'
'Sekiya, Ryo'
'Takahashi, Osamu'
'Haino, Takeharu'

_publ_section_title
;
 Cooperative Self-Assembly of Carbazole Derivatives Driven by Multiple
 Dipole-Dipole Interactions.
;
_journal_issue 15
_journal_name_full 'The Journal of organic chemistry'
_journal_page_first 6832
_journal_page_last 6837
_journal_paper_doi 10.1021/acs.joc.6b01169
_journal_volume 81
_journal_year 2016
_chemical_formula_sum 'C65 H68 N4 O5'
_chemical_formula_weight 985.23
_space_group_crystal_system triclinic
_space_group_IT_number 2
_space_group_name_Hall '-P 1'
_space_group_name_H-M_alt 'P -1'
_atom_sites_solution_hydrogens geom
_audit_creation_method SHELXL-2013
_cell_angle_alpha 66.346(2)
_cell_angle_beta 83.962(2)
_cell_angle_gamma 89.040(2)
_cell_formula_units_Z 2
_cell_length_a 5.3511(9)
_cell_length_b 22.840(4)
_cell_length_c 23.657(4)
_cell_measurement_reflns_used 2248
_cell_measurement_temperature 123(2)
_cell_measurement_theta_max 25.000
_cell_measurement_theta_min 23.031
_cell_volume 2632.7(8)
_computing_structure_refinement 'SHELXL-2013 (Sheldrick, 2013)'
_diffrn_ambient_temperature 123(2)
_diffrn_measured_fraction_theta_full 0.766
_diffrn_measured_fraction_theta_max 0.973
_diffrn_measurement_device_type 'Bruker SMART APEX CCD diffractometer'
_diffrn_measurement_method \w
_diffrn_radiation_type MoK\a
_diffrn_radiation_wavelength 0.71073
_diffrn_reflns_av_R_equivalents 0.0442
_diffrn_reflns_av_unetI/netI 0.1025
_diffrn_reflns_Laue_measured_fraction_full 0.766
_diffrn_reflns_Laue_measured_fraction_max 0.973
_diffrn_reflns_limit_h_max 5
_diffrn_reflns_limit_h_min -5
_diffrn_reflns_limit_k_max 25
_diffrn_reflns_limit_k_min -21
_diffrn_reflns_limit_l_max 25
_diffrn_reflns_limit_l_min -20
_diffrn_reflns_number 10136
_diffrn_reflns_point_group_measured_fraction_full 0.766
_diffrn_reflns_point_group_measured_fraction_max 0.973
_diffrn_reflns_theta_full 25.000
_diffrn_reflns_theta_max 23.031
_diffrn_reflns_theta_min 1.791
_diffrn_source 'sealed tube'
_exptl_absorpt_coefficient_mu 0.078
_exptl_crystal_colour colourless
_exptl_crystal_density_diffrn 1.243
_exptl_crystal_description needle
_exptl_crystal_F_000 1052
_exptl_crystal_size_max 0.070
_exptl_crystal_size_mid 0.020
_exptl_crystal_size_min 0.010
_refine_diff_density_max 0.330
_refine_diff_density_min -0.275
_refine_diff_density_rms 0.056
_refine_ls_extinction_method none
_refine_ls_goodness_of_fit_ref 1.061
_refine_ls_hydrogen_treatment constr
_refine_ls_matrix_type full
_refine_ls_number_parameters 706
_refine_ls_number_reflns 7123
_refine_ls_number_restraints 0
_refine_ls_restrained_S_all 1.061
_refine_ls_R_factor_all 0.1293
_refine_ls_R_factor_gt 0.0623
_refine_ls_shift/su_max 0.000
_refine_ls_shift/su_mean 0.000
_refine_ls_structure_factor_coef Fsqd
_refine_ls_weighting_details
;
 w=1/[\s^2^(Fo^2^)+(0.0697P)^2^+0.8478P]
 where P=(Fo^2^+2Fc^2^)/3
;
_refine_ls_weighting_scheme calc
_refine_ls_wR_factor_gt 0.1544
_refine_ls_wR_factor_ref 0.1791
_reflns_Friedel_coverage 0.000
_reflns_number_gt 3956
_reflns_number_total 7123
_reflns_threshold_expression 'I > 2\s(I)'
_cod_data_source_file jo6b01169_si_002.cif
_cod_data_source_block shelxl
_cod_original_cell_volume 2632.6(8)
_cod_database_code 4036990
_shelx_space_group_comment
;
The symmetry employed for this shelxl refinement is uniquely defined
by the following loop, which should always be used as a source of
symmetry information in preference to the above space-group names.
They are only intended as comments.
;
_shelx_estimated_absorpt_t_min 0.995
_shelx_estimated_absorpt_t_max 0.999
_shelxl_version_number 2013-2

loop_
_space_group_symop_operation_xyz
'x, y, z'
'-x, -y, -z'

loop_
_atom_site_label
_atom_site_type_symbol
_atom_site_fract_x
_atom_site_fract_y
_atom_site_fract_z
_atom_site_U_iso_or_equiv
_atom_site_adp_type
_atom_site_occupancy
_atom_site_site_symmetry_order
_atom_site_calc_flag
_atom_site_refinement_flags_posn
_atom_site_refinement_flags_adp
_atom_site_refinement_flags_occupancy
_atom_site_disorder_assembly
_atom_site_disorder_group
C1 C 0.6283(9) 0.3800(2) -0.4974(2) 0.0351(12) Uani 1 1 d . . . . .
H1 H 0.6675 0.3918 -0.5407 0.042 Uiso 1 1 calc R U . . .
C2 C 0.4403(9) 0.4097(2) -0.4751(2) 0.0351(12) Uani 1 1 d . . . . .
H2 H 0.3492 0.4423 -0.5037 0.042 Uiso 1 1 calc R U . . .
C3 C 0.3804(8) 0.3929(2) -0.41109(19) 0.0282(11) Uani 1 1 d . . . . .
C4 C 0.5164(8) 0.3463(2) -0.36885(19) 0.0277(11) Uani 1 1 d . . . . .
H4 H 0.4804 0.3352 -0.3256 0.033 Uiso 1 1 calc R U . . .
C5 C 0.7056(8) 0.3162(2) -0.39095(18) 0.0269(11) Uani 1 1 d . . . . .
C6 C 0.7581(8) 0.3325(2) -0.45498(19) 0.0292(11) Uani 1 1 d . . . . .
C7 C 1.0304(8) 0.2550(2) -0.40727(19) 0.0284(11) Uani 1 1 d . . . . .
C8 C 1.2197(8) 0.2109(2) -0.39302(19) 0.0296(11) Uani 1 1 d . . . . .
H8 H 1.3166 0.2021 -0.4246 0.036 Uiso 1 1 calc R U . . .
C9 C 1.2634(8) 0.1803(2) -0.33168(19) 0.0297(11) Uani 1 1 d . . . . .
H9 H 1.3957 0.1508 -0.3212 0.036 Uiso 1 1 calc R U . . .
C10 C 1.1172(8) 0.1915(2) -0.28428(19) 0.0266(11) Uani 1 1 d . . . . .
C11 C 0.9250(8) 0.2353(2) -0.29938(19) 0.0283(11) Uani 1 1 d . . . . .
H11 H 0.8249 0.2431 -0.2676 0.034 Uiso 1 1 calc R U . . .
C12 C 0.8803(8) 0.2674(2) -0.36089(18) 0.0262(11) Uani 1 1 d . . . . .
C14 C -0.1164(8) 0.4657(2) -0.3446(2) 0.0307(11) Uani 1 1 d . . . . .
C15 C -0.2956(8) 0.4806(2) -0.3010(2) 0.0303(11) Uani 1 1 d . . . . .
C16 C -0.2835(9) 0.4530(2) -0.2383(2) 0.0406(13) Uani 1 1 d . . . . .
H16 H -0.1577 0.4227 -0.2222 0.049 Uiso 1 1 calc R U . . .
C17 C -0.4499(9) 0.4680(2) -0.1977(2) 0.0409(13) Uani 1 1 d . . . . .
H17 H -0.4396 0.4473 -0.1543 0.049 Uiso 1 1 calc R U . . .
C18 C -0.6301(8) 0.5127(2) -0.2195(2) 0.0316(11) Uani 1 1 d . . . . .
C19 C -0.6456(11) 0.5404(3) -0.2818(2) 0.0700(19) Uani 1 1 d . . . . .
H19 H -0.7699 0.5711 -0.2980 0.084 Uiso 1 1 calc R U . . .
C20 C -0.4807(11) 0.5238(3) -0.3214(2) 0.0723(19) Uani 1 1 d . . . . .
H20 H -0.4962 0.5431 -0.3647 0.087 Uiso 1 1 calc R U . . .
C21 C 1.1612(8) 0.1598(2) -0.21931(19) 0.0259(11) Uani 1 1 d . . . . .
C22 C 1.0142(8) 0.14983(19) -0.16578(19) 0.0276(11) Uani 1 1 d . . . . .
H22 H 0.8443 0.1615 -0.1614 0.033 Uiso 1 1 calc R U . . .
C23 C 1.1681(8) 0.11827(19) -0.11767(18) 0.0245(10) Uani 1 1 d . . . . .
C24 C 1.1038(8) 0.09682(19) -0.05012(18) 0.0252(10) Uani 1 1 d . . . . .
C25 C 0.8826(8) 0.1141(2) -0.02525(19) 0.0311(11) Uani 1 1 d . . . . .
H25 H 0.7696 0.1411 -0.0520 0.037 Uiso 1 1 calc R U . . .
C26 C 0.8263(8) 0.0920(2) 0.03830(19) 0.0304(11) Uani 1 1 d . . . . .
H26 H 0.6750 0.1043 0.0549 0.037 Uiso 1 1 calc R U . . .
C27 C 0.9883(8) 0.0523(2) 0.07802(19) 0.0266(11) Uani 1 1 d . . . . .
C28 C 1.2094(8) 0.0348(2) 0.05429(19) 0.0281(11) Uani 1 1 d . . . . .
H28 H 1.3222 0.0079 0.0812 0.034 Uiso 1 1 calc R U . . .
C29 C 1.2645(8) 0.0573(2) -0.00964(19) 0.0288(11) Uani 1 1 d . . . . .
H29 H 1.4166 0.0452 -0.0262 0.035 Uiso 1 1 calc R U . . .
C30 C -0.9723(9) 0.5715(2) -0.1958(2) 0.0401(13) Uani 1 1 d . . . . .
H30A H -1.0829 0.5607 -0.2215 0.048 Uiso 1 1 calc R U . . .
H30B H -0.8925 0.6142 -0.2210 0.048 Uiso 1 1 calc R U . . .
C31 C -1.1220(9) 0.5718(2) -0.1385(2) 0.0429(13) Uani 1 1 d . . . . .
H31A H -1.1810 0.5275 -0.1115 0.051 Uiso 1 1 calc R U . . .
H31B H -1.2723 0.5979 -0.1507 0.051 Uiso 1 1 calc R U . . .
C32 C -0.9763(9) 0.5978(2) -0.1016(2) 0.0437(13) Uani 1 1 d . . . . .
H32A H -0.9223 0.6425 -0.1283 0.052 Uiso 1 1 calc R U . . .
H32B H -0.8229 0.5726 -0.0908 0.052 Uiso 1 1 calc R U . . .
C33 C -1.1230(9) 0.5963(2) -0.0422(2) 0.0444(13) Uani 1 1 d . . . . .
H33A H -1.2880 0.6158 -0.0520 0.053 Uiso 1 1 calc R U . . .
H33B H -1.1543 0.5512 -0.0126 0.053 Uiso 1 1 calc R U . . .
C34 C -0.9858(9) 0.6316(2) -0.0116(2) 0.0460(14) Uani 1 1 d . . . . .
H34A H -0.8225 0.6112 -0.0013 0.055 Uiso 1 1 calc R U . . .
H34B H -0.9498 0.6761 -0.0420 0.055 Uiso 1 1 calc R U . . .
C35 C -1.1257(9) 0.6331(2) 0.0467(2) 0.0416(13) Uani 1 1 d . . . . .
H35A H -1.1542 0.5888 0.0782 0.050 Uiso 1 1 calc R U . . .
H35B H -1.2921 0.6520 0.0371 0.050 Uiso 1 1 calc R U . . .
C36 C -0.9849(9) 0.6716(3) 0.0736(2) 0.0501(14) Uani 1 1 d . . . . .
H36A H -0.8197 0.6521 0.0833 0.060 Uiso 1 1 calc R U . . .
H36B H -0.9527 0.7154 0.0412 0.060 Uiso 1 1 calc R U . . .
C37 C -1.1158(9) 0.6764(2) 0.1313(2) 0.0455(13) Uani 1 1 d . . . . .
H37A H -0.9941 0.6940 0.1497 0.055 Uiso 1 1 calc R U . . .
H37B H -1.1671 0.6328 0.1620 0.055 Uiso 1 1 calc R U . . .
C38 C -1.3465(10) 0.7179(2) 0.1207(2) 0.0441(13) Uani 1 1 d . . . . .
H38A H -1.4677 0.7014 0.1014 0.053 Uiso 1 1 calc R U . . .
H38B H -1.2958 0.7621 0.0916 0.053 Uiso 1 1 calc R U . . .
C39 C -1.4744(10) 0.7187(2) 0.1812(2) 0.0525(15) Uani 1 1 d . . . . .
H39A H -1.5318 0.6753 0.2094 0.079 Uiso 1 1 calc R U . . .
H39B H -1.6190 0.7467 0.1724 0.079 Uiso 1 1 calc R U . . .
H39C H -1.3547 0.7347 0.2006 0.079 Uiso 1 1 calc R U . . .
C40 C 1.1023(8) 0.0024(2) 0.18186(18) 0.0330(12) Uani 1 1 d . . . . .
H40A H 1.2582 0.0293 0.1694 0.040 Uiso 1 1 calc R U . . .
H40B H 1.1432 -0.0395 0.1806 0.040 Uiso 1 1 calc R U . . .
C41 C 0.9941(9) -0.0065(2) 0.24643(18) 0.0341(12) Uani 1 1 d . . . . .
H41A H 0.8334 -0.0313 0.2574 0.041 Uiso 1 1 calc R U . . .
H41B H 0.9584 0.0358 0.2473 0.041 Uiso 1 1 calc R U . . .
C42 C 1.1740(8) -0.0413(2) 0.29430(18) 0.0358(12) Uani 1 1 d . . . . .
H42A H 1.1911 -0.0856 0.2972 0.043 Uiso 1 1 calc R U . . .
H42B H 1.3418 -0.0198 0.2799 0.043 Uiso 1 1 calc R U . . .
C43 C 1.0887(9) -0.0433(2) 0.35854(19) 0.0389(12) Uani 1 1 d . . . . .
H43A H 0.9224 -0.0656 0.3732 0.047 Uiso 1 1 calc R U . . .
H43B H 1.0679 0.0010 0.3554 0.047 Uiso 1 1 calc R U . . .
C44 C 1.2699(9) -0.0768(3) 0.4064(2) 0.0450(13) Uani 1 1 d . . . . .
H44A H 1.4406 -0.0576 0.3898 0.054 Uiso 1 1 calc R U . . .
H44B H 1.2763 -0.1224 0.4131 0.054 Uiso 1 1 calc R U . . .
C45 C 1.1962(9) -0.0722(3) 0.4684(2) 0.0541(15) Uani 1 1 d . . . . .
H45A H 1.1710 -0.0267 0.4609 0.065 Uiso 1 1 calc R U . . .
H45B H 1.0336 -0.0955 0.4869 0.065 Uiso 1 1 calc R U . . .
C46 C 1.3876(10) -0.0989(3) 0.5151(2) 0.0574(16) Uani 1 1 d . . . . .
H46A H 1.5544 -0.0788 0.4954 0.069 Uiso 1 1 calc R U . . .
H46B H 1.3999 -0.1454 0.5262 0.069 Uiso 1 1 calc R U . . .
C47 C 1.3198(10) -0.0874(3) 0.5751(2) 0.0575(16) Uani 1 1 d . . . . .
H47A H 1.3047 -0.0408 0.5636 0.069 Uiso 1 1 calc R U . . .
H47B H 1.1536 -0.1079 0.5948 0.069 Uiso 1 1 calc R U . . .
C48 C 1.5063(12) -0.1124(3) 0.6211(2) 0.0680(18) Uani 1 1 d . . . . .
H48A H 1.6722 -0.0915 0.6016 0.082 Uiso 1 1 calc R U . . .
H48B H 1.5226 -0.1588 0.6324 0.082 Uiso 1 1 calc R U . . .
C49 C 1.4358(12) -0.1012(3) 0.6791(2) 0.0675(18) Uani 1 1 d . . . . .
H49A H 1.4325 -0.0552 0.6687 0.101 Uiso 1 1 calc R U . . .
H49B H 1.5597 -0.1207 0.7085 0.101 Uiso 1 1 calc R U . . .
H49C H 1.2691 -0.1206 0.6980 0.101 Uiso 1 1 calc R U . . .
C50 C 1.0308(9) 0.2908(2) -0.52261(19) 0.0291(11) Uani 1 1 d . . . . .
C53 C 1.1781(8) 0.2838(2) -0.63667(18) 0.0266(11) Uani 1 1 d . . . . .
C56 C 1.2606(9) 0.2780(2) -0.69553(19) 0.0283(11) Uani 1 1 d . . . . .
C57 C 1.1269(8) 0.2528(2) -0.72952(19) 0.0299(11) Uani 1 1 d . . . . .
H57 H 0.9573 0.2374 -0.7201 0.036 Uiso 1 1 calc R U . . .
C58 C 1.2873(8) 0.2550(2) -0.77772(18) 0.0250(11) Uani 1 1 d . . . . .
C59 C 1.2742(8) 0.2358(2) -0.82933(18) 0.0260(11) Uani 1 1 d . . . . .
C60 C 1.0700(9) 0.1991(2) -0.8293(2) 0.0374(12) Uani 1 1 d . . . . .
H60 H 0.9382 0.1877 -0.7963 0.045 Uiso 1 1 calc R U . . .
C61 C 1.0565(9) 0.1791(2) -0.8768(2) 0.0400(13) Uani 1 1 d . . . . .
H61 H 0.9164 0.1538 -0.8761 0.048 Uiso 1 1 calc R U . . .
C62 C 1.2456(9) 0.1959(2) -0.9251(2) 0.0339(12) Uani 1 1 d . . . . .
H62 H 1.2359 0.1823 -0.9579 0.041 Uiso 1 1 calc R U . . .
C63 C 1.4471(9) 0.2320(2) -0.9257(2) 0.0403(13) Uani 1 1 d . . . . .
H63 H 1.5787 0.2434 -0.9588 0.048 Uiso 1 1 calc R U . . .
C64 C 1.4599(9) 0.2523(2) -0.87802(19) 0.0373(12) Uani 1 1 d . . . . .
H64 H 1.5996 0.2780 -0.8792 0.045 Uiso 1 1 calc R U . . .
C65 C 0.1799(8) 0.4243(2) -0.38858(19) 0.0286(11) Uani 1 1 d . . . . .
C66 C 0.0641(8) 0.4173(2) -0.3327(2) 0.0312(11) Uani 1 1 d . . . . .
H66 H 0.0971 0.3863 -0.2934 0.037 Uiso 1 1 calc R U . . .
N1 N 0.9521(7) 0.29459(17) -0.46508(15) 0.0301(9) Uani 1 1 d . . . . .
N2 N -0.1097(9) 0.4998(2) -0.40377(18) 0.0606(14) Uani 1 1 d . . . . .
N3 N 1.3946(7) 0.10910(17) -0.14020(15) 0.0342(10) Uani 1 1 d . . . . .
N4 N 1.4891(8) 0.2953(2) -0.72209(17) 0.0536(13) Uani 1 1 d . . . . .
O1 O 0.0770(7) 0.47391(16) -0.43243(14) 0.0577(11) Uani 1 1 d . . . . .
O2 O -0.7839(6) 0.52428(14) -0.17565(13) 0.0376(8) Uani 1 1 d . . . . .
O3 O 1.3903(5) 0.13531(14) -0.20574(12) 0.0349(8) Uani 1 1 d . . . . .
O4 O 0.9150(5) 0.03322(14) 0.14036(12) 0.0324(8) Uani 1 1 d . . . . .
O5 O 1.5073(6) 0.28112(17) -0.77534(14) 0.0497(10) Uani 1 1 d . . . . .
C51A C 1.2827(17) 0.2872(4) -0.5407(4) 0.030(2) Uani 0.497(5) 1 d . . P A 1
H51A H 1.4043 0.2873 -0.5142 0.036 Uiso 0.497(5) 1 calc R U P A 1
C52A C 1.3610(17) 0.2833(4) -0.5970(4) 0.031(2) Uani 0.497(5) 1 d . . P A 1
H52A H 1.5344 0.2804 -0.6088 0.037 Uiso 0.497(5) 1 calc R U P A 1
C54A C 0.9331(18) 0.2838(4) -0.6179(4) 0.032(3) Uani 0.497(5) 1 d . . P A 1
H54A H 0.8121 0.2819 -0.6438 0.039 Uiso 0.497(5) 1 calc R U P A 1
C55A C 0.8532(17) 0.2865(4) -0.5615(4) 0.031(2) Uani 0.497(5) 1 d . . P A 1
H55A H 0.6785 0.2856 -0.5487 0.038 Uiso 0.497(5) 1 calc R U P A 1
C51B C 1.1268(16) 0.3480(4) -0.5750(4) 0.027(2) Uani 0.503(5) 1 d . . P A 2
H51B H 1.1433 0.3875 -0.5711 0.032 Uiso 0.503(5) 1 calc R U P A 2
C52B C 1.1930(16) 0.3433(4) -0.6307(4) 0.029(2) Uani 0.503(5) 1 d . . P A 2
H52B H 1.2501 0.3806 -0.6661 0.035 Uiso 0.503(5) 1 calc R U P A 2
C54B C 1.0773(16) 0.2319(4) -0.5849(4) 0.027(2) Uani 0.503(5) 1 d . . P A 2
H54B H 1.0543 0.1924 -0.5884 0.032 Uiso 0.503(5) 1 calc R U P A 2
C55B C 1.0080(17) 0.2354(4) -0.5281(4) 0.031(2) Uani 0.503(5) 1 d . . P A 2
H55B H 0.9446 0.1983 -0.4932 0.037 Uiso 0.503(5) 1 calc R U P A 2

loop_
_atom_site_aniso_label
_atom_site_aniso_U_11
_atom_site_aniso_U_22
_atom_site_aniso_U_33
_atom_site_aniso_U_23
_atom_site_aniso_U_13
_atom_site_aniso_U_12
C1 0.037(3) 0.045(3) 0.023(3) -0.013(2) -0.009(2) 0.012(3)
C2 0.036(3) 0.042(3) 0.033(3) -0.018(2) -0.014(2) 0.014(2)
C3 0.027(3) 0.033(3) 0.028(3) -0.014(2) -0.006(2) 0.006(2)
C4 0.026(3) 0.033(3) 0.024(2) -0.011(2) -0.005(2) 0.002(2)
C5 0.024(3) 0.036(3) 0.023(3) -0.013(2) -0.010(2) 0.007(2)
C6 0.026(3) 0.038(3) 0.025(3) -0.014(2) -0.008(2) 0.011(2)
C7 0.030(3) 0.032(3) 0.027(3) -0.015(2) -0.010(2) 0.004(2)
C8 0.028(3) 0.036(3) 0.025(3) -0.013(2) -0.001(2) 0.007(2)
C9 0.023(3) 0.033(3) 0.032(3) -0.012(2) -0.005(2) 0.009(2)
C10 0.023(3) 0.029(3) 0.029(3) -0.012(2) -0.006(2) 0.002(2)
C11 0.027(3) 0.035(3) 0.025(3) -0.015(2) -0.002(2) 0.000(2)
C12 0.028(3) 0.031(3) 0.021(3) -0.012(2) -0.003(2) 0.002(2)
C14 0.029(3) 0.039(3) 0.027(3) -0.014(2) -0.008(2) 0.008(2)
C15 0.028(3) 0.033(3) 0.033(3) -0.015(2) -0.010(2) 0.007(2)
C16 0.036(3) 0.042(3) 0.040(3) -0.013(3) -0.007(2) 0.020(3)
C17 0.044(3) 0.042(3) 0.026(3) -0.004(2) -0.002(2) 0.014(3)
C18 0.030(3) 0.031(3) 0.037(3) -0.018(2) 0.002(2) 0.002(2)
C19 0.065(4) 0.098(5) 0.038(3) -0.018(3) -0.013(3) 0.061(4)
C20 0.072(4) 0.110(5) 0.029(3) -0.022(3) -0.015(3) 0.060(4)
C21 0.019(3) 0.029(3) 0.030(3) -0.011(2) -0.006(2) 0.007(2)
C22 0.020(3) 0.031(3) 0.031(3) -0.011(2) -0.007(2) 0.007(2)
C23 0.022(3) 0.025(3) 0.027(3) -0.010(2) -0.004(2) 0.004(2)
C24 0.024(3) 0.027(3) 0.028(3) -0.014(2) -0.005(2) 0.001(2)
C25 0.024(3) 0.043(3) 0.032(3) -0.019(2) -0.013(2) 0.011(2)
C26 0.023(3) 0.042(3) 0.032(3) -0.021(2) -0.009(2) 0.009(2)
C27 0.030(3) 0.029(3) 0.023(3) -0.013(2) -0.004(2) 0.000(2)
C28 0.026(3) 0.034(3) 0.025(3) -0.011(2) -0.008(2) 0.009(2)
C29 0.025(3) 0.033(3) 0.027(3) -0.011(2) -0.004(2) 0.006(2)
C30 0.035(3) 0.037(3) 0.045(3) -0.015(3) 0.000(2) 0.011(2)
C31 0.041(3) 0.037(3) 0.045(3) -0.014(3) 0.006(3) 0.008(3)
C32 0.040(3) 0.038(3) 0.051(3) -0.019(3) 0.006(3) 0.003(3)
C33 0.043(3) 0.038(3) 0.048(3) -0.016(3) 0.011(3) 0.004(3)
C34 0.045(3) 0.044(3) 0.043(3) -0.014(3) 0.006(3) 0.005(3)
C35 0.040(3) 0.042(3) 0.037(3) -0.012(3) 0.003(2) 0.005(3)
C36 0.027(3) 0.077(4) 0.048(3) -0.028(3) 0.000(2) 0.002(3)
C37 0.034(3) 0.062(4) 0.040(3) -0.018(3) -0.012(2) 0.001(3)
C38 0.054(4) 0.043(3) 0.040(3) -0.021(3) -0.009(3) 0.001(3)
C39 0.062(4) 0.055(4) 0.047(3) -0.028(3) 0.000(3) -0.009(3)
C40 0.032(3) 0.039(3) 0.029(3) -0.014(2) -0.010(2) 0.008(2)
C41 0.033(3) 0.041(3) 0.029(3) -0.015(2) -0.007(2) 0.009(2)
C42 0.029(3) 0.048(3) 0.028(3) -0.012(2) -0.004(2) 0.006(2)
C43 0.030(3) 0.055(3) 0.030(3) -0.015(2) -0.005(2) 0.008(2)
C44 0.029(3) 0.071(4) 0.029(3) -0.014(3) -0.004(2) 0.010(3)
C45 0.034(3) 0.096(4) 0.031(3) -0.023(3) -0.009(2) 0.014(3)
C46 0.040(3) 0.095(5) 0.035(3) -0.022(3) -0.012(3) 0.020(3)
C47 0.051(4) 0.080(4) 0.038(3) -0.019(3) -0.006(3) 0.023(3)
C48 0.084(5) 0.083(4) 0.051(4) -0.036(3) -0.033(3) 0.040(4)
C49 0.103(5) 0.059(4) 0.040(3) -0.019(3) -0.015(3) 0.026(4)
C50 0.031(3) 0.035(3) 0.022(3) -0.012(2) -0.009(2) 0.010(2)
C53 0.023(3) 0.036(3) 0.022(3) -0.012(2) -0.007(2) 0.007(2)
C56 0.029(3) 0.029(3) 0.028(3) -0.011(2) -0.010(2) 0.005(2)
C57 0.020(3) 0.040(3) 0.030(3) -0.014(2) -0.002(2) -0.001(2)
C58 0.017(3) 0.031(3) 0.024(3) -0.008(2) 0.000(2) 0.001(2)
C59 0.022(3) 0.036(3) 0.020(2) -0.012(2) -0.002(2) 0.007(2)
C60 0.031(3) 0.052(3) 0.028(3) -0.016(3) 0.005(2) -0.003(3)
C61 0.038(3) 0.050(3) 0.039(3) -0.025(3) -0.003(2) -0.004(3)
C62 0.040(3) 0.038(3) 0.028(3) -0.018(2) -0.008(2) 0.010(2)
C63 0.032(3) 0.061(4) 0.029(3) -0.021(3) 0.005(2) -0.003(3)
C64 0.031(3) 0.057(3) 0.026(3) -0.018(3) -0.001(2) -0.004(3)
C65 0.030(3) 0.029(3) 0.027(3) -0.010(2) -0.013(2) 0.008(2)
C66 0.031(3) 0.035(3) 0.027(3) -0.012(2) -0.008(2) 0.009(2)
N1 0.033(2) 0.041(2) 0.019(2) -0.0144(18) -0.0090(17) 0.0126(19)
N2 0.071(4) 0.075(3) 0.032(3) -0.020(2) -0.006(2) 0.048(3)
N3 0.028(2) 0.049(3) 0.023(2) -0.0113(19) -0.0069(18) 0.0094(19)
N4 0.037(3) 0.102(4) 0.034(2) -0.043(3) 0.009(2) -0.023(3)
O1 0.068(3) 0.072(3) 0.0267(19) -0.0142(19) -0.0072(18) 0.048(2)
O2 0.036(2) 0.036(2) 0.0365(19) -0.0122(16) 0.0032(15) 0.0110(16)
O3 0.027(2) 0.048(2) 0.0245(17) -0.0089(15) -0.0050(14) 0.0101(16)
O4 0.0316(19) 0.042(2) 0.0219(17) -0.0106(15) -0.0071(14) 0.0068(15)
O5 0.033(2) 0.094(3) 0.035(2) -0.040(2) 0.0080(15) -0.019(2)
C51A 0.026(6) 0.038(6) 0.027(5) -0.012(5) -0.009(4) 0.004(5)
C52A 0.023(6) 0.040(6) 0.031(6) -0.017(5) -0.001(4) 0.005(4)
C54A 0.033(6) 0.047(7) 0.023(5) -0.019(5) -0.009(4) 0.006(5)
C55A 0.023(6) 0.045(6) 0.028(5) -0.016(5) -0.004(4) 0.008(5)
C51B 0.031(6) 0.027(6) 0.027(5) -0.015(5) -0.007(4) 0.008(4)
C52B 0.034(6) 0.027(6) 0.028(5) -0.012(4) -0.008(4) 0.002(4)
C54B 0.026(6) 0.033(6) 0.021(5) -0.011(5) 0.000(4) 0.002(5)
C55B 0.036(6) 0.031(6) 0.025(5) -0.011(5) -0.002(4) 0.008(5)

loop_
_atom_type_symbol
_atom_type_description
_atom_type_scat_dispersion_real
_atom_type_scat_dispersion_imag
_atom_type_scat_source
C C 0.0033 0.0016 'International Tables Vol C Tables 4.2.6.8 and 6.1.1.4'
H H 0.0000 0.0000 'International Tables Vol C Tables 4.2.6.8 and 6.1.1.4'
N N 0.0061 0.0033 'International Tables Vol C Tables 4.2.6.8 and 6.1.1.4'
O O 0.0106 0.0060 'International Tables Vol C Tables 4.2.6.8 and 6.1.1.4'

loop_
_geom_angle_atom_site_label_1
_geom_angle_atom_site_label_2
_geom_angle_atom_site_label_3
_geom_angle
C2 C1 C6 118.3(4)
C1 C2 C3 121.6(4)
C4 C3 C2 119.7(4)
C4 C3 C65 119.6(4)
C2 C3 C65 120.7(4)
C5 C4 C3 118.9(4)
C4 C5 C6 120.4(4)
C4 C5 C12 133.2(4)
C6 C5 C12 106.4(4)
C1 C6 N1 129.7(4)
C1 C6 C5 121.0(4)
N1 C6 C5 109.3(4)
C8 C7 N1 130.2(4)
C8 C7 C12 121.7(4)
N1 C7 C12 108.0(4)
C9 C8 C7 118.0(4)
C8 C9 C10 121.7(4)
C11 C10 C9 119.5(4)
C11 C10 C21 118.0(4)
C9 C10 C21 122.5(4)
C12 C11 C10 119.8(4)
C11 C12 C7 119.2(4)
C11 C12 C5 132.8(4)
C7 C12 C5 108.0(3)
N2 C14 C66 110.4(4)
N2 C14 C15 119.8(4)
C66 C14 C15 129.7(4)
C16 C15 C20 116.6(4)
C16 C15 C14 121.9(4)
C20 C15 C14 121.4(4)
C15 C16 C17 121.5(4)
C18 C17 C16 120.7(4)
O2 C18 C19 125.5(4)
O2 C18 C17 116.1(4)
C19 C18 C17 118.4(4)
C18 C19 C20 119.9(5)
C15 C20 C19 122.7(5)
O3 C21 C22 109.2(4)
O3 C21 C10 118.4(4)
C22 C21 C10 132.4(4)
C21 C22 C23 105.4(4)
N3 C23 C22 111.4(4)
N3 C23 C24 120.3(4)
C22 C23 C24 128.3(4)
C25 C24 C29 118.3(4)
C25 C24 C23 121.8(4)
C29 C24 C23 119.8(4)
C26 C25 C24 120.2(4)
C25 C26 C27 120.7(4)
O4 C27 C28 123.9(4)
O4 C27 C26 116.0(4)
C28 C27 C26 120.1(4)
C27 C28 C29 118.8(4)
C24 C29 C28 121.9(4)
O2 C30 C31 107.1(4)
C30 C31 C32 113.8(4)
C31 C32 C33 114.3(4)
C34 C33 C32 112.8(4)
C35 C34 C33 115.1(4)
C34 C35 C36 112.7(4)
C37 C36 C35 115.8(4)
C36 C37 C38 114.7(4)
C37 C38 C39 111.9(4)
O4 C40 C41 107.5(3)
C40 C41 C42 111.6(4)
C43 C42 C41 113.3(4)
C42 C43 C44 113.7(4)
C43 C44 C45 113.0(4)
C46 C45 C44 114.4(4)
C45 C46 C47 113.0(4)
C48 C47 C46 114.0(4)
C47 C48 C49 113.1(5)
C55B C50 N1 119.6(5)
C51A C50 N1 120.8(5)
C51A C50 C55A 118.0(6)
N1 C50 C55A 121.1(5)
C55B C50 C51B 121.2(6)
N1 C50 C51B 119.1(5)
C54A C53 C52A 119.9(6)
C54B C53 C52B 116.9(6)
C54A C53 C56 120.7(5)
C54B C53 C56 121.4(5)
C52A C53 C56 119.2(5)
C52B C53 C56 121.7(5)
N4 C56 C57 110.7(4)
N4 C56 C53 120.2(4)
C57 C56 C53 129.0(4)
C58 C57 C56 106.1(4)
C57 C58 O5 108.8(3)
C57 C58 C59 134.8(4)
O5 C58 C59 116.4(4)
C64 C59 C60 118.4(4)
C64 C59 C58 122.0(4)
C60 C59 C58 119.6(4)
C61 C60 C59 120.7(4)
C62 C61 C60 120.1(4)
C63 C62 C61 119.7(4)
C62 C63 C64 120.0(4)
C59 C64 C63 121.1(4)
C66 C65 O1 108.0(4)
C66 C65 C3 136.1(4)
O1 C65 C3 115.8(4)
C65 C66 C14 106.1(4)
C6 N1 C7 108.3(3)
C6 N1 C50 125.4(4)
C7 N1 C50 125.8(4)
C14 N2 O1 106.2(4)
C23 N3 O3 105.2(3)
C56 N4 O5 105.4(3)
C65 O1 N2 109.3(3)
C18 O2 C30 118.4(3)
C21 O3 N3 108.9(3)
C27 O4 C40 116.5(3)
C58 O5 N4 109.0(3)
C50 C51A C52A 121.0(8)
C51A C52A C53 119.2(8)
C53 C54A C55A 121.2(8)
C54A C55A C50 120.4(8)
C52B C51B C50 117.8(7)
C51B C52B C53 121.6(8)
C53 C54B C55B 122.6(8)
C50 C55B C54B 119.8(8)

loop_
_geom_bond_atom_site_label_1
_geom_bond_atom_site_label_2
_geom_bond_distance
C1 C2 1.379(6)
C1 C6 1.383(6)
C2 C3 1.407(6)
C3 C4 1.391(6)
C3 C65 1.452(6)
C4 C5 1.387(6)
C5 C6 1.405(5)
C5 C12 1.446(6)
C6 N1 1.403(5)
C7 C8 1.385(6)
C7 N1 1.407(5)
C7 C12 1.409(5)
C8 C9 1.379(5)
C9 C10 1.405(5)
C10 C11 1.394(6)
C10 C21 1.456(6)
C11 C12 1.387(5)
C14 N2 1.297(5)
C14 C66 1.415(6)
C14 C15 1.471(6)
C15 C16 1.368(6)
C15 C20 1.369(6)
C16 C17 1.380(6)
C17 C18 1.373(6)
C18 O2 1.362(5)
C18 C19 1.363(6)
C19 C20 1.378(6)
C21 O3 1.355(5)
C21 C22 1.356(5)
C22 C23 1.419(6)
C23 N3 1.320(5)
C23 C24 1.474(5)
C24 C25 1.388(6)
C24 C29 1.388(6)
C25 C26 1.381(5)
C26 C27 1.385(6)
C27 O4 1.374(5)
C27 C28 1.378(6)
C28 C29 1.388(5)
C30 O2 1.435(5)
C30 C31 1.503(6)
C31 C32 1.515(6)
C32 C33 1.524(6)
C33 C34 1.521(6)
C34 C35 1.511(6)
C35 C36 1.522(6)
C36 C37 1.512(6)
C37 C38 1.523(6)
C38 C39 1.527(6)
C40 O4 1.446(5)
C40 C41 1.509(5)
C41 C42 1.524(6)
C42 C43 1.522(5)
C43 C44 1.522(6)
C44 C45 1.524(6)
C45 C46 1.521(6)
C46 C47 1.550(6)
C47 C48 1.490(7)
C48 C49 1.503(6)
C50 C55B 1.332(9)
C50 C51A 1.382(9)
C50 N1 1.418(5)
C50 C55A 1.420(9)
C50 C51B 1.449(9)
C53 C54A 1.339(10)
C53 C54B 1.382(9)
C53 C52A 1.423(9)
C53 C52B 1.427(9)
C53 C56 1.472(6)
C56 N4 1.305(5)
C56 C57 1.412(6)
C57 C58 1.337(5)
C58 O5 1.345(5)
C58 C59 1.462(5)
C59 C64 1.371(5)
C59 C60 1.387(6)
C60 C61 1.381(6)
C61 C62 1.376(6)
C62 C63 1.365(6)
C63 C64 1.388(6)
C65 C66 1.348(6)
C65 O1 1.349(5)
N2 O1 1.402(5)
N3 O3 1.423(4)
N4 O5 1.414(4)
C51A C52A 1.389(11)
C54A C55A 1.383(11)
C51B C52B 1.373(11)
C54B C55B 1.389(11)
